data_4063676
loop_
_publ_author_name
'Fern\'andez, Alberto'
'L\'opez-Torres, Margarita'
'Castro-Juiz, Samuel'
'Merino, Manuel'
'V\'azquez-Garc\'ia, Digna'
'Vila, Jos\'e M.'
'Fern\'andez, Jes\'us J.'

_publ_section_title
;
 Dimetalated Crown Ether Schiff Base Palladacycles. Influence of the
 Carbon Chain Length on the Coordination Mode of Bidentate Phosphines.
 Crystal and Molecular Structure of the Novel Complex
 [Pd2{1,4-[C(H)&#x2550;N{9,10-(C8H16O5)C6H3}]2C6H2-C2,C5}(Cl)2{\m-Ph2P(CH2)5PPh2}2]
;
_journal_issue 3
_journal_name_full Organometallics
_journal_page_first 386
_journal_paper_doi 10.1021/om100833w
_journal_volume 30
_journal_year 2011
_chemical_formula_sum 'C74 H74 Cl8 N2 O10 P2 Pd2'
_chemical_formula_weight 1709.69
_chemical_name_systematic
;
 ?
;
_space_group_IT_number 14
_symmetry_cell_setting monoclinic
_symmetry_space_group_name_Hall '-P 2yn'
_symmetry_space_group_name_H-M 'P 1 21/n 1'
_atom_sites_solution_hydrogens geom
_atom_sites_solution_primary direct
_atom_sites_solution_secondary difmap
_audit_creation_method SHELXL-97
_cell_angle_alpha 90.00
_cell_angle_beta 111.3840(10)
_cell_angle_gamma 90.00
_cell_formula_units_Z 2
_cell_length_a 14.5712(2)
_cell_length_b 15.85180(10)
_cell_length_c 17.1185(2)
_cell_measurement_temperature 293(2)
_cell_volume 3681.82(7)
_computing_structure_refinement 'SHELXL-97 (Sheldrick, 1997)'
_computing_structure_solution 'SHELXS-97 (Sheldrick, 1997)'
_diffrn_ambient_temperature 293(2)
_diffrn_measured_fraction_theta_full 0.994
_diffrn_measured_fraction_theta_max 0.994
_diffrn_measurement_device_type 'Bruker Smart 1k'
_diffrn_measurement_method 'omega-phi scans'
_diffrn_radiation_monochromator graphite
_diffrn_radiation_source 'fine-focus sealed tube'
_diffrn_radiation_type MoK\a
_diffrn_radiation_wavelength 0.71073
_diffrn_reflns_av_R_equivalents 0.0541
_diffrn_reflns_av_sigmaI/netI 0.0756
_diffrn_reflns_limit_h_max 19
_diffrn_reflns_limit_h_min -19
_diffrn_reflns_limit_k_max 17
_diffrn_reflns_limit_k_min -21
_diffrn_reflns_limit_l_max 22
_diffrn_reflns_limit_l_min -22
_diffrn_reflns_number 24884
_diffrn_reflns_theta_full 28.28
_diffrn_reflns_theta_max 28.28
_diffrn_reflns_theta_min 1.58
_exptl_absorpt_coefficient_mu 0.881
_exptl_absorpt_correction_T_max 0.8434
_exptl_absorpt_correction_T_min 0.7779
_exptl_absorpt_correction_type multi-scan
_exptl_absorpt_process_details SADABS
_exptl_crystal_colour orange
_exptl_crystal_density_diffrn 1.542
_exptl_crystal_density_method 'not measured'
_exptl_crystal_description block
_exptl_crystal_F_000 1740
_exptl_crystal_size_max 0.30
_exptl_crystal_size_mid 0.25
_exptl_crystal_size_min 0.20
_refine_diff_density_max 1.547
_refine_diff_density_min -1.177
_refine_diff_density_rms 0.132
_refine_ls_extinction_method none
_refine_ls_goodness_of_fit_ref 1.052
_refine_ls_hydrogen_treatment constr
_refine_ls_matrix_type full
_refine_ls_number_parameters 442
_refine_ls_number_reflns 9075
_refine_ls_number_restraints 357
_refine_ls_restrained_S_all 1.036
_refine_ls_R_factor_all 0.1219
_refine_ls_R_factor_gt 0.0702
_refine_ls_shift/su_max 0.000
_refine_ls_shift/su_mean 0.000
_refine_ls_structure_factor_coef Fsqd
_refine_ls_weighting_details 'calc w=1/[\s^2^(Fo^2^)+(0.0859P)^2^+13.7129P] where P=(Fo^2^+2Fc^2^)/3'
_refine_ls_weighting_scheme calc
_refine_ls_wR_factor_gt 0.1760
_refine_ls_wR_factor_ref 0.2059
_reflns_number_gt 5716
_reflns_number_total 9075
_reflns_threshold_expression >2sigma(I)
_cod_data_source_file om100833w_si_001.cif
_cod_data_source_block 5a
_cod_original_sg_symbol_H-M P21/n
_cod_database_code 4063676

loop_
_symmetry_equiv_pos_as_xyz
'x, y, z'
'-x+1/2, y+1/2, -z+1/2'
'-x, -y, -z'
'x-1/2, -y-1/2, z-1/2'

loop_
_atom_site_label
_atom_site_type_symbol
_atom_site_fract_x
_atom_site_fract_y
_atom_site_fract_z
_atom_site_U_iso_or_equiv
_atom_site_adp_type
_atom_site_occupancy
_atom_site_symmetry_multiplicity
_atom_site_calc_flag
_atom_site_refinement_flags
Pd1 Pd 0.20717(3) 0.37645(3) 0.08237(3) 0.03168(14) Uani 1 1 d U
P1 P 0.13086(11) 0.25554(10) 0.09504(9) 0.0337(3) Uani 1 1 d U
N1 N 0.2639(3) 0.4959(3) 0.0615(3) 0.0343(11) Uani 1 1 d U
O1 O 0.6515(3) 0.6016(4) 0.1416(3) 0.0582(14) Uani 1 1 d U
O2 O 0.7944(5) 0.7142(6) 0.2217(5) 0.123(3) Uani 1 1 d U
O3 O 0.8545(7) 0.6693(7) 0.3926(6) 0.138(3) Uani 1 1 d U
O4 O 0.6906(5) 0.5894(5) 0.4121(4) 0.091(2) Uani 1 1 d U
O5 O 0.6023(3) 0.5281(3) 0.2541(3) 0.0491(12) Uani 1 1 d U
Cl1 Cl 0.36524(11) 0.31493(11) 0.13130(10) 0.0461(4) Uani 1 1 d U
C1 C 0.0805(4) 0.4409(4) 0.0382(4) 0.0332(12) Uani 1 1 d U
C2 C -0.0157(4) 0.4224(4) 0.0294(4) 0.0368(13) Uani 1 1 d U
H2 H -0.0290 0.3708 0.0488 0.044 Uiso 1 1 calc R
C3 C 0.0937(4) 0.5213(4) 0.0078(4) 0.0354(13) Uani 1 1 d U
C4 C 0.1937(4) 0.5463(4) 0.0225(4) 0.0374(13) Uani 1 1 d U
H4 H 0.2070 0.5984 0.0040 0.045 Uiso 1 1 calc R
C5 C 0.3627(4) 0.5232(4) 0.0782(4) 0.0359(13) Uani 1 1 d U
C6 C 0.3882(4) 0.5639(4) 0.0183(4) 0.0407(14) Uani 1 1 d U
H6 H 0.3412 0.5727 -0.0350 0.049 Uiso 1 1 calc R
C7 C 0.4849(5) 0.5920(4) 0.0374(4) 0.0416(14) Uani 1 1 d U
H7 H 0.5022 0.6198 -0.0031 0.050 Uiso 1 1 calc R
C8 C 0.5549(4) 0.5787(4) 0.1165(4) 0.0422(15) Uani 1 1 d U
C9 C 0.5282(4) 0.5373(4) 0.1780(4) 0.0408(14) Uani 1 1 d U
C10 C 0.4327(4) 0.5094(4) 0.1585(4) 0.0387(14) Uani 1 1 d U
H10 H 0.4149 0.4815 0.1986 0.046 Uiso 1 1 calc R
C11 C 0.6770(5) 0.6637(6) 0.0932(5) 0.0558(19) Uani 1 1 d U
H11A H 0.6362 0.7135 0.0868 0.067 Uiso 1 1 calc R
H11B H 0.6680 0.6419 0.0380 0.067 Uiso 1 1 calc R
C12 C 0.7834(6) 0.6847(8) 0.1405(5) 0.083(3) Uani 1 1 d U
H12A H 0.8237 0.6349 0.1451 0.100 Uiso 1 1 calc R
H12B H 0.8048 0.7277 0.1107 0.100 Uiso 1 1 calc R
C13 C 0.8953(9) 0.7206(10) 0.2781(7) 0.134(5) Uani 1 1 d U
H13A H 0.9260 0.7680 0.2614 0.160 Uiso 1 1 calc R
H13B H 0.9303 0.6699 0.2734 0.160 Uiso 1 1 calc R
C14 C 0.9057(12) 0.7319(9) 0.3674(7) 0.144(5) Uani 1 1 d U
H14A H 0.9749 0.7298 0.4028 0.173 Uiso 1 1 calc R
H14B H 0.8805 0.7869 0.3743 0.173 Uiso 1 1 calc R
C15 C 0.8152(8) 0.6939(8) 0.4528(6) 0.101(4) Uani 1 1 d U
H15A H 0.7596 0.7317 0.4292 0.122 Uiso 1 1 calc R
H15B H 0.8646 0.7205 0.5008 0.122 Uiso 1 1 calc R
C16 C 0.7831(9) 0.6071(9) 0.4758(7) 0.109(4) Uani 1 1 d U
H16A H 0.8309 0.5640 0.4773 0.131 Uiso 1 1 calc R
H16B H 0.7768 0.6096 0.5303 0.131 Uiso 1 1 calc R
C17 C 0.6649(5) 0.5026(6) 0.3985(5) 0.0605(19) Uani 1 1 d U
H17A H 0.6503 0.4802 0.4455 0.073 Uiso 1 1 calc R
H17B H 0.7192 0.4707 0.3934 0.073 Uiso 1 1 calc R
C18 C 0.5760(5) 0.4955(5) 0.3193(4) 0.0478(16) Uani 1 1 d U
H18A H 0.5560 0.4370 0.3083 0.057 Uiso 1 1 calc R
H18B H 0.5215 0.5274 0.3243 0.057 Uiso 1 1 calc R
C19 C 0.2111(5) 0.1643(4) 0.1363(4) 0.0435(15) Uani 1 1 d U
C20 C 0.2672(6) 0.1351(5) 0.0907(5) 0.059(2) Uani 1 1 d U
H20 H 0.2599 0.1598 0.0395 0.071 Uiso 1 1 calc R
C21 C 0.3324(6) 0.0707(6) 0.1209(7) 0.077(3) Uani 1 1 d U
H21 H 0.3712 0.0520 0.0916 0.092 Uiso 1 1 calc R
C22 C 0.3397(7) 0.0327(6) 0.1977(7) 0.092(4) Uani 1 1 d U
H22 H 0.3845 -0.0108 0.2193 0.110 Uiso 1 1 calc R
C23 C 0.2829(7) 0.0586(6) 0.2402(6) 0.077(3) Uani 1 1 d U
H23 H 0.2865 0.0313 0.2894 0.093 Uiso 1 1 calc R
C24 C 0.2202(6) 0.1250(5) 0.2106(5) 0.060(2) Uani 1 1 d U
H24 H 0.1829 0.1441 0.2411 0.072 Uiso 1 1 calc R
C25 C 0.0691(5) 0.2654(4) 0.1699(4) 0.0405(14) Uani 1 1 d U
C26 C 0.1210(7) 0.3061(6) 0.2434(5) 0.066(2) Uani 1 1 d U
H26 H 0.1808 0.3320 0.2503 0.080 Uiso 1 1 calc R
C27 C 0.0835(9) 0.3085(7) 0.3082(6) 0.093(4) Uani 1 1 d U
H27 H 0.1190 0.3354 0.3585 0.112 Uiso 1 1 calc R
C28 C -0.0031(7) 0.2723(6) 0.2978(6) 0.070(2) Uani 1 1 d U
H28 H -0.0267 0.2737 0.3414 0.084 Uiso 1 1 calc R
C29 C -0.0568(6) 0.2336(5) 0.2250(5) 0.0563(19) Uani 1 1 d U
H29 H -0.1173 0.2093 0.2183 0.068 Uiso 1 1 calc R
C30 C -0.0206(5) 0.2305(4) 0.1605(4) 0.0460(15) Uani 1 1 d U
H30 H -0.0576 0.2043 0.1102 0.055 Uiso 1 1 calc R
C31 C 0.0401(4) 0.2130(4) -0.0018(4) 0.0360(13) Uani 1 1 d U
C32 C 0.0002(5) 0.1340(4) -0.0026(4) 0.0452(15) Uani 1 1 d U
H32 H 0.0211 0.1018 0.0462 0.054 Uiso 1 1 calc R
C33 C -0.0715(5) 0.1011(5) -0.0759(4) 0.0488(17) Uani 1 1 d U
H33 H -0.0994 0.0484 -0.0755 0.059 Uiso 1 1 calc R
C34 C -0.0989(5) 0.1474(5) -0.1467(4) 0.0506(18) Uani 1 1 d U
H34 H -0.1459 0.1258 -0.1954 0.061 Uiso 1 1 calc R
C35 C -0.0594(5) 0.2262(5) -0.1494(4) 0.0504(17) Uani 1 1 d U
H35 H -0.0790 0.2567 -0.1993 0.060 Uiso 1 1 calc R
C36 C 0.0102(4) 0.2591(4) -0.0766(4) 0.0414(14) Uani 1 1 d U
H36 H 0.0370 0.3121 -0.0776 0.050 Uiso 1 1 calc R
C1S C 0.8344(9) 0.4715(8) 0.2726(8) 0.104(4) Uani 1 1 d U
H1S H 0.7918 0.5208 0.2671 0.125 Uiso 1 1 calc R
Cl1S Cl 0.9246(3) 0.4699(4) 0.3706(3) 0.1664(19) Uani 1 1 d U
Cl2S Cl 0.8856(3) 0.4738(3) 0.1945(3) 0.1329(13) Uani 1 1 d U
Cl3S Cl 0.7647(3) 0.3782(3) 0.2604(3) 0.1498(16) Uani 1 1 d U

loop_
_atom_site_aniso_label
_atom_site_aniso_U_11
_atom_site_aniso_U_22
_atom_site_aniso_U_33
_atom_site_aniso_U_23
_atom_site_aniso_U_13
_atom_site_aniso_U_12
Pd1 0.0262(2) 0.0352(2) 0.0303(2) 0.0033(2) 0.00637(16) 0.00321(19)
P1 0.0331(7) 0.0343(8) 0.0296(7) 0.0036(6) 0.0066(6) 0.0028(6)
N1 0.027(2) 0.036(3) 0.038(3) 0.000(2) 0.010(2) 0.000(2)
O1 0.036(2) 0.092(4) 0.043(3) 0.001(3) 0.011(2) -0.022(3)
O2 0.093(5) 0.194(9) 0.097(5) -0.066(5) 0.052(4) -0.087(6)
O3 0.149(7) 0.179(9) 0.109(6) -0.026(6) 0.074(6) -0.065(7)
O4 0.068(4) 0.112(5) 0.071(4) -0.006(4) -0.001(3) -0.020(4)
O5 0.033(2) 0.082(4) 0.029(2) 0.001(2) 0.0076(18) -0.011(2)
Cl1 0.0321(7) 0.0501(9) 0.0482(9) 0.0070(7) 0.0051(6) 0.0090(7)
C1 0.033(3) 0.030(3) 0.034(3) 0.001(2) 0.010(2) 0.000(2)
C2 0.033(3) 0.031(3) 0.044(3) 0.007(3) 0.012(3) 0.002(2)
C3 0.032(3) 0.039(3) 0.034(3) 0.003(3) 0.010(2) 0.005(3)
C4 0.032(3) 0.033(3) 0.046(3) 0.004(3) 0.014(3) -0.001(2)
C5 0.028(3) 0.034(3) 0.043(3) -0.002(3) 0.011(2) 0.001(2)
C6 0.034(3) 0.048(4) 0.033(3) 0.000(3) 0.005(2) 0.000(3)
C7 0.042(3) 0.046(4) 0.039(3) -0.001(3) 0.017(3) -0.004(3)
C8 0.034(3) 0.052(4) 0.039(3) -0.008(3) 0.012(3) -0.009(3)
C9 0.032(3) 0.055(4) 0.035(3) -0.007(3) 0.011(3) -0.003(3)
C10 0.031(3) 0.048(4) 0.035(3) 0.000(3) 0.010(2) -0.001(3)
C11 0.049(4) 0.073(5) 0.051(4) 0.000(4) 0.025(3) -0.008(4)
C12 0.056(5) 0.146(9) 0.060(5) 0.001(5) 0.035(4) -0.036(6)
C13 0.104(7) 0.218(13) 0.084(6) -0.049(8) 0.042(5) -0.107(9)
C14 0.220(13) 0.153(11) 0.076(6) -0.049(7) 0.073(7) -0.130(10)
C15 0.106(7) 0.139(9) 0.064(6) -0.030(6) 0.036(5) -0.067(7)
C16 0.093(7) 0.158(10) 0.062(6) -0.011(6) 0.011(5) -0.047(7)
C17 0.046(4) 0.085(5) 0.046(4) 0.014(4) 0.012(3) 0.005(4)
C18 0.037(3) 0.067(5) 0.039(3) 0.004(3) 0.013(3) 0.003(3)
C19 0.039(3) 0.035(3) 0.044(4) 0.000(3) 0.001(3) 0.001(3)
C20 0.054(4) 0.048(4) 0.068(5) -0.002(4) 0.012(4) 0.009(3)
C21 0.060(5) 0.057(5) 0.097(7) -0.011(5) 0.009(5) 0.020(4)
C22 0.073(6) 0.054(5) 0.110(8) 0.020(5) -0.012(6) 0.023(5)
C23 0.091(7) 0.054(5) 0.071(6) 0.019(4) 0.010(5) 0.016(5)
C24 0.061(4) 0.050(4) 0.053(4) 0.018(4) 0.004(4) 0.005(4)
C25 0.047(3) 0.037(3) 0.036(3) 0.006(3) 0.014(3) 0.002(3)
C26 0.078(5) 0.079(6) 0.043(4) -0.017(4) 0.023(4) -0.031(5)
C27 0.143(10) 0.097(7) 0.052(5) -0.030(5) 0.050(6) -0.055(7)
C28 0.098(7) 0.071(6) 0.061(5) -0.002(4) 0.053(5) -0.012(5)
C29 0.064(5) 0.052(4) 0.068(5) 0.005(4) 0.041(4) -0.002(4)
C30 0.050(4) 0.043(4) 0.045(4) 0.001(3) 0.017(3) 0.004(3)
C31 0.028(3) 0.041(3) 0.037(3) 0.001(3) 0.010(2) 0.000(2)
C32 0.052(4) 0.041(4) 0.040(3) 0.001(3) 0.015(3) 0.003(3)
C33 0.051(4) 0.052(4) 0.047(4) -0.009(3) 0.022(3) -0.007(3)
C34 0.042(4) 0.064(5) 0.040(4) -0.010(3) 0.008(3) 0.008(3)
C35 0.047(4) 0.062(5) 0.035(3) 0.002(3) 0.006(3) 0.005(3)
C36 0.038(3) 0.050(4) 0.036(3) 0.004(3) 0.014(3) 0.001(3)
C1S 0.095(8) 0.105(9) 0.115(9) 0.003(7) 0.043(7) 0.012(7)
Cl1S 0.124(3) 0.225(5) 0.162(4) -0.045(4) 0.065(3) 0.010(3)
Cl2S 0.119(3) 0.156(3) 0.140(3) 0.007(3) 0.067(2) 0.017(2)
Cl3S 0.125(3) 0.125(3) 0.227(5) -0.017(3) 0.097(3) 0.009(2)

loop_
_atom_type_symbol
_atom_type_description
_atom_type_scat_dispersion_real
_atom_type_scat_dispersion_imag
_atom_type_scat_source
C C 0.0033 0.0016 'International Tables Vol C Tables 4.2.6.8 and 6.1.1.4'
H H 0.0000 0.0000 'International Tables Vol C Tables 4.2.6.8 and 6.1.1.4'
N N 0.0061 0.0033 'International Tables Vol C Tables 4.2.6.8 and 6.1.1.4'
O O 0.0106 0.0060 'International Tables Vol C Tables 4.2.6.8 and 6.1.1.4'
P P 0.1023 0.0942 'International Tables Vol C Tables 4.2.6.8 and 6.1.1.4'
Cl Cl 0.1484 0.1585 'International Tables Vol C Tables 4.2.6.8 and 6.1.1.4'
Pd Pd -0.9988 1.0072 'International Tables Vol C Tables 4.2.6.8 and 6.1.1.4'

loop_
_geom_angle_atom_site_label_1
_geom_angle_atom_site_label_2
_geom_angle_atom_site_label_3
_geom_angle
_geom_angle_site_symmetry_1
_geom_angle_site_symmetry_3
C1 Pd1 N1 81.1(2) . .
C1 Pd1 P1 92.90(17) . .
N1 Pd1 P1 173.71(13) . .
C1 Pd1 Cl1 173.28(17) . .
N1 Pd1 Cl1 92.20(13) . .
P1 Pd1 Cl1 93.79(6) . .
C25 P1 C31 106.8(3) . .
C25 P1 C19 101.9(3) . .
C31 P1 C19 102.0(3) . .
C25 P1 Pd1 112.4(2) . .
C31 P1 Pd1 116.3(2) . .
C19 P1 Pd1 116.0(2) . .
C4 N1 C5 118.1(5) . .
C4 N1 Pd1 110.8(4) . .
C5 N1 Pd1 130.9(4) . .
C8 O1 C11 117.4(6) . .
C12 O2 C13 113.8(8) . .
C14 O3 C15 115.8(11) . .
C16 O4 C17 115.9(8) . .
C9 O5 C18 116.7(5) . .
C2 C1 C3 114.7(5) . .
C2 C1 Pd1 133.7(5) . .
C3 C1 Pd1 111.6(4) . .
C1 C2 C3 122.4(6) . 3_565
C2 C3 C1 122.9(5) 3_565 .
C2 C3 C4 120.4(5) 3_565 .
C1 C3 C4 116.6(5) . .
N1 C4 C3 119.0(5) . .
C6 C5 C10 120.7(5) . .
C6 C5 N1 121.4(5) . .
C10 C5 N1 118.0(5) . .
C5 C6 C7 119.9(6) . .
C8 C7 C6 120.1(6) . .
O1 C8 C7 125.2(6) . .
O1 C8 C9 115.0(6) . .
C7 C8 C9 119.8(6) . .
O5 C9 C10 125.0(6) . .
O5 C9 C8 115.2(5) . .
C10 C9 C8 119.8(6) . .
C9 C10 C5 119.8(6) . .
O1 C11 C12 106.1(6) . .
O2 C12 C11 109.1(7) . .
O2 C13 C14 113.2(10) . .
O3 C14 C13 111.4(9) . .
O3 C15 C16 100.5(10) . .
O4 C16 C15 105.7(9) . .
O4 C17 C18 108.0(7) . .
O5 C18 C17 107.2(5) . .
C24 C19 C20 119.1(7) . .
C24 C19 P1 123.1(6) . .
C20 C19 P1 117.8(5) . .
C21 C20 C19 120.4(9) . .
C20 C21 C22 118.5(9) . .
C23 C22 C21 121.3(8) . .
C22 C23 C24 119.5(9) . .
C23 C24 C19 121.2(9) . .
C26 C25 C30 118.7(7) . .
C26 C25 P1 115.9(6) . .
C30 C25 P1 125.2(5) . .
C25 C26 C27 119.6(8) . .
C28 C27 C26 120.2(8) . .
C27 C28 C29 121.2(8) . .
C28 C29 C30 119.3(7) . .
C25 C30 C29 120.9(7) . .
C32 C31 C36 118.4(6) . .
C32 C31 P1 120.4(5) . .
C36 C31 P1 121.2(5) . .
C31 C32 C33 121.2(6) . .
C34 C33 C32 118.7(7) . .
C33 C34 C35 122.1(7) . .
C34 C35 C36 119.0(7) . .
C35 C36 C31 120.5(6) . .
Cl1S C1S Cl2S 111.0(7) . .
Cl1S C1S Cl3S 107.9(7) . .
Cl2S C1S Cl3S 108.2(7) . .

loop_
_geom_bond_atom_site_label_1
_geom_bond_atom_site_label_2
_geom_bond_distance
_geom_bond_site_symmetry_2
Pd1 C1 2.001(6) .
Pd1 N1 2.147(5) .
Pd1 P1 2.2656(16) .
Pd1 Cl1 2.3560(15) .
P1 C25 1.821(7) .
P1 C31 1.831(6) .
P1 C19 1.832(7) .
N1 C4 1.277(7) .
N1 C5 1.430(7) .
O1 C8 1.364(7) .
O1 C11 1.420(9) .
O2 C12 1.419(11) .
O2 C13 1.439(13) .
O3 C14 1.401(13) .
O3 C15 1.404(13) .
O4 C16 1.418(11) .
O4 C17 1.422(11) .
O5 C9 1.363(7) .
O5 C18 1.405(8) .
C1 C2 1.386(8) .
C1 C3 1.417(8) .
C2 C3 1.402(8) 3_565
C3 C2 1.402(8) 3_565
C3 C4 1.441(8) .
C5 C6 1.371(9) .
C5 C10 1.399(8) .
C6 C7 1.398(9) .
C7 C8 1.381(9) .
C8 C9 1.410(9) .
C9 C10 1.380(8) .
C11 C12 1.501(10) .
C13 C14 1.490(14) .
C15 C16 1.550(16) .
C17 C18 1.500(9) .
C19 C24 1.378(10) .
C19 C20 1.399(11) .
C20 C21 1.362(11) .
C21 C22 1.414(15) .
C22 C23 1.349(15) .
C23 C24 1.365(11) .
C25 C26 1.371(10) .
C25 C30 1.373(9) .
C26 C27 1.405(11) .
C27 C28 1.338(13) .
C28 C29 1.353(12) .
C29 C30 1.388(10) .
C31 C32 1.379(9) .
C31 C36 1.399(9) .
C32 C33 1.409(9) .
C33 C34 1.347(10) .
C34 C35 1.383(11) .
C35 C36 1.390(9) .
C1S Cl1S 1.712(13) .
C1S Cl2S 1.754(12) .
C1S Cl3S 1.764(13) .

loop_
_geom_hbond_atom_site_label_D
_geom_hbond_atom_site_label_H
_geom_hbond_atom_site_label_A
_geom_hbond_distance_DH
_geom_hbond_distance_HA
_geom_hbond_distance_DA
_geom_hbond_angle_DHA
C1S H1S O5 0.98 2.69 3.400(12) 129.5
C1S H1S O1 0.98 2.69 3.468(14) 136.7

loop_
_geom_torsion_atom_site_label_1
_geom_torsion_atom_site_label_2
_geom_torsion_atom_site_label_3
_geom_torsion_atom_site_label_4
_geom_torsion
_geom_torsion_site_symmetry_1
_geom_torsion_site_symmetry_4
C1 Pd1 P1 C25 -62.8(3) . .
N1 Pd1 P1 C25 -80.0(13) . .
Cl1 Pd1 P1 C25 117.8(2) . .
C1 Pd1 P1 C31 60.7(3) . .
N1 Pd1 P1 C31 43.5(13) . .
Cl1 Pd1 P1 C31 -118.7(2) . .
C1 Pd1 P1 C19 -179.5(3) . .
N1 Pd1 P1 C19 163.4(13) . .
Cl1 Pd1 P1 C19 1.1(3) . .
C1 Pd1 N1 C4 -8.2(4) . .
P1 Pd1 N1 C4 9.2(16) . .
Cl1 Pd1 N1 C4 171.4(4) . .
C1 Pd1 N1 C5 176.9(5) . .
P1 Pd1 N1 C5 -165.7(10) . .
Cl1 Pd1 N1 C5 -3.4(5) . .
N1 Pd1 C1 C2 -174.2(6) . .
P1 Pd1 C1 C2 7.7(6) . .
Cl1 Pd1 C1 C2 -177.5(11) . .
N1 Pd1 C1 C3 7.9(4) . .
P1 Pd1 C1 C3 -170.2(4) . .
Cl1 Pd1 C1 C3 4.6(18) . .
C3 C1 C2 C3 0.8(10) . 3_565
Pd1 C1 C2 C3 -177.0(5) . 3_565
C2 C1 C3 C2 -0.8(10) . 3_565
Pd1 C1 C3 C2 177.5(5) . 3_565
C2 C1 C3 C4 174.5(5) . .
Pd1 C1 C3 C4 -7.1(7) . .
C5 N1 C4 C3 -177.7(5) . .
Pd1 N1 C4 C3 6.7(7) . .
C2 C3 C4 N1 175.4(6) 3_565 .
C1 C3 C4 N1 0.0(9) . .
C4 N1 C5 C6 -43.6(8) . .
Pd1 N1 C5 C6 131.0(6) . .
C4 N1 C5 C10 134.7(6) . .
Pd1 N1 C5 C10 -50.7(8) . .
C10 C5 C6 C7 -0.1(10) . .
N1 C5 C6 C7 178.1(6) . .
C5 C6 C7 C8 0.3(10) . .
C11 O1 C8 C7 18.8(10) . .
C11 O1 C8 C9 -162.0(6) . .
C6 C7 C8 O1 178.5(6) . .
C6 C7 C8 C9 -0.6(10) . .
C18 O5 C9 C10 -6.9(10) . .
C18 O5 C9 C8 173.3(6) . .
O1 C8 C9 O5 1.5(9) . .
C7 C8 C9 O5 -179.3(6) . .
O1 C8 C9 C10 -178.4(6) . .
C7 C8 C9 C10 0.8(10) . .
O5 C9 C10 C5 179.4(6) . .
C8 C9 C10 C5 -0.7(10) . .
C6 C5 C10 C9 0.4(10) . .
N1 C5 C10 C9 -177.9(6) . .
C8 O1 C11 C12 172.9(7) . .
C13 O2 C12 C11 168.5(10) . .
O1 C11 C12 O2 -58.6(11) . .
C12 O2 C13 C14 -166.5(12) . .
C15 O3 C14 C13 -148.0(13) . .
O2 C13 C14 O3 53(2) . .
C14 O3 C15 C16 -170.1(11) . .
C17 O4 C16 C15 155.0(9) . .
O3 C15 C16 O4 -81.4(12) . .
C16 O4 C17 C18 -169.2(8) . .
C9 O5 C18 C17 -172.1(6) . .
O4 C17 C18 O5 60.4(8) . .
C25 P1 C19 C24 -5.0(7) . .
C31 P1 C19 C24 -115.3(6) . .
Pd1 P1 C19 C24 117.4(6) . .
C25 P1 C19 C20 176.6(5) . .
C31 P1 C19 C20 66.3(6) . .
Pd1 P1 C19 C20 -61.1(6) . .
C24 C19 C20 C21 -2.3(11) . .
P1 C19 C20 C21 176.2(6) . .
C19 C20 C21 C22 1.8(13) . .
C20 C21 C22 C23 0.8(15) . .
C21 C22 C23 C24 -2.9(15) . .
C22 C23 C24 C19 2.4(14) . .
C20 C19 C24 C23 0.2(11) . .
P1 C19 C24 C23 -178.2(7) . .
C31 P1 C25 C26 -172.2(6) . .
C19 P1 C25 C26 81.2(6) . .
Pd1 P1 C25 C26 -43.6(6) . .
C31 P1 C25 C30 12.7(7) . .
C19 P1 C25 C30 -93.9(6) . .
Pd1 P1 C25 C30 141.3(5) . .
C30 C25 C26 C27 2.3(13) . .
P1 C25 C26 C27 -173.1(8) . .
C25 C26 C27 C28 -0.9(16) . .
C26 C27 C28 C29 -0.8(17) . .
C27 C28 C29 C30 1.0(14) . .
C26 C25 C30 C29 -2.2(11) . .
P1 C25 C30 C29 172.8(5) . .
C28 C29 C30 C25 0.5(11) . .
C25 P1 C31 C32 -62.9(6) . .
C19 P1 C31 C32 43.6(6) . .
Pd1 P1 C31 C32 170.8(5) . .
C25 P1 C31 C36 117.7(5) . .
C19 P1 C31 C36 -135.8(5) . .
Pd1 P1 C31 C36 -8.7(6) . .
C36 C31 C32 C33 -2.2(10) . .
P1 C31 C32 C33 178.4(5) . .
C31 C32 C33 C34 1.9(10) . .
C32 C33 C34 C35 -0.4(11) . .
C33 C34 C35 C36 -0.7(11) . .
C34 C35 C36 C31 0.4(10) . .
C32 C31 C36 C35 1.1(9) . .
P1 C31 C36 C35 -179.5(5) . .
